data_7156009
loop_
_publ_author_name
'Guo, Tao'
'Yuan, Bin-Hua'
'Liu, Wen-Jie'

_publ_section_title
;
 Highly efficient asymmetric construction of novel indolines and
 tetrahydroquinoline derivatives via aza-Barbier/C-N coupling reaction.
;
_journal_issue 1
_journal_name_full 'Organic &amp; biomolecular chemistry'
_journal_page_first 57
_journal_page_last 61
_journal_paper_doi 10.1039/c7ob02891a
_journal_volume 16
_journal_year 2017
_chemical_absolute_configuration rm
_chemical_formula_sum 'C24 H20 Br N O2'
_chemical_formula_weight 434.32
_space_group_IT_number 19
_space_group_name_Hall 'P 2ac 2ab'
_space_group_name_H-M_alt 'P 21 21 21'
_symmetry_cell_setting orthorhombic
_symmetry_space_group_name_Hall 'P 2ac 2ab'
_symmetry_space_group_name_H-M 'P 21 21 21'
_atom_sites_solution_hydrogens geom
_atom_sites_solution_primary direct
_atom_sites_solution_secondary difmap
_audit_block_doi 10.5517/ccdc.csd.cc1pt9qj
_audit_creation_method SHELXL-97
_audit_update_record
;
2017-09-08 deposited with the CCDC.
2017-12-04 downloaded from the CCDC.
;
_cell_angle_alpha 90.00
_cell_angle_beta 90.00
_cell_angle_gamma 90.00
_cell_formula_units_Z 4
_cell_length_a 6.6297(15)
_cell_length_b 15.443(4)
_cell_length_c 20.287(5)
_cell_measurement_reflns_used 3036
_cell_measurement_temperature 296(2)
_cell_measurement_theta_max 20.21
_cell_measurement_theta_min 2.40
_cell_volume 2077.0(9)
_computing_cell_refinement 'Bruker SMART'
_computing_data_collection 'Bruker SMART'
_computing_data_reduction 'Bruker SAINT'
_computing_molecular_graphics 'Bruker SHELXTL'
_computing_publication_material 'Bruker SHELXTL'
_computing_structure_refinement 'SHELXL-97 (Sheldrick, 1997)'
_computing_structure_solution 'SHELXS-97 (Sheldrick, 1990)'
_diffrn_ambient_temperature 296(2)
_diffrn_measured_fraction_theta_full 1.000
_diffrn_measured_fraction_theta_max 1.000
_diffrn_measurement_device_type 'CCD area detector'
_diffrn_measurement_method 'phi and omega scans'
_diffrn_radiation_monochromator graphite
_diffrn_radiation_source 'fine-focus sealed tube'
_diffrn_radiation_type MoK\a
_diffrn_radiation_wavelength 0.71073
_diffrn_reflns_av_R_equivalents 0.0292
_diffrn_reflns_av_sigmaI/netI 0.0566
_diffrn_reflns_limit_h_max 7
_diffrn_reflns_limit_h_min -7
_diffrn_reflns_limit_k_max 15
_diffrn_reflns_limit_k_min -18
_diffrn_reflns_limit_l_max 23
_diffrn_reflns_limit_l_min -24
_diffrn_reflns_number 10202
_diffrn_reflns_theta_full 25.00
_diffrn_reflns_theta_max 25.00
_diffrn_reflns_theta_min 1.66
_exptl_absorpt_coefficient_mu 1.998
_exptl_absorpt_correction_T_max 0.7456
_exptl_absorpt_correction_T_min 0.5690
_exptl_absorpt_correction_type multi-scan
_exptl_crystal_colour colorless
_exptl_crystal_density_diffrn 1.389
_exptl_crystal_density_method 'not measured'
_exptl_crystal_F_000 888
_exptl_crystal_size_max 0.36
_exptl_crystal_size_mid 0.3
_exptl_crystal_size_min 0.2
_refine_diff_density_max 0.180
_refine_diff_density_min -0.182
_refine_diff_density_rms 0.031
_refine_ls_abs_structure_details 'Flack H D (1983), Acta Cryst. A39, 876-881'
_refine_ls_abs_structure_Flack 0.001(8)
_refine_ls_extinction_coef 0.0016(5)
_refine_ls_extinction_expression Fc^*^=kFc[1+0.001xFc^2^\l^3^/sin(2\q)]^-1/4^
_refine_ls_extinction_method SHELXL
_refine_ls_goodness_of_fit_ref 1.009
_refine_ls_hydrogen_treatment constr
_refine_ls_matrix_type full
_refine_ls_number_parameters 255
_refine_ls_number_reflns 3639
_refine_ls_number_restraints 0
_refine_ls_restrained_S_all 1.009
_refine_ls_R_factor_all 0.0516
_refine_ls_R_factor_gt 0.0308
_refine_ls_shift/su_max 0.001
_refine_ls_shift/su_mean 0.000
_refine_ls_structure_factor_coef Fsqd
_refine_ls_weighting_details 'calc w=1/[\s^2^(Fo^2^)+(0.0000P)^2^+0.0576P] where P=(Fo^2^+2Fc^2^)/3'
_refine_ls_weighting_scheme calc
_refine_ls_wR_factor_gt 0.0653
_refine_ls_wR_factor_ref 0.0721
_reflns_number_gt 2689
_reflns_number_total 3639
_reflns_threshold_expression >2sigma(I)
_cod_data_source_file c7ob02891a2.cif
_cod_data_source_block z
_cod_depositor_comments
;
The following automatic conversions were performed:

'_symmetry_cell_setting' value 'Orthorhombic' changed to
'orthorhombic' according to
/home/data/users/saulius/crontab/automatic-downloads/rss-feeds/RSC/lib/dictionaries/cif_core.dic
dictionary named 'cif_core.dic' version 2.4.2 from 2011-04-26.

Automatic conversion script
Id: cif_fix_values 4973 2017-02-22 13:04:09Z antanas 

 Adding full bibliography for 7156009--7156011.cif.
;
_cod_original_cell_volume 2077.0(8)
_cod_original_sg_symbol_H-M P2(1)2(1)2(1)
_cod_database_code 7156009

loop_
_symmetry_equiv_pos_as_xyz
'x, y, z'
'-x+1/2, -y, z+1/2'
'-x, y+1/2, -z+1/2'
'x+1/2, -y+1/2, -z'

loop_
_atom_site_label
_atom_site_type_symbol
_atom_site_fract_x
_atom_site_fract_y
_atom_site_fract_z
_atom_site_U_iso_or_equiv
_atom_site_adp_type
_atom_site_occupancy
_atom_site_symmetry_multiplicity
_atom_site_calc_flag
_atom_site_refinement_flags
Br1 Br 1.02232(5) -0.01096(2) 0.970669(15) 0.09616(17) Uani 1 1 d .
O2 O 0.0117(3) 0.33007(11) 0.94479(8) 0.0710(5) Uani 1 1 d .
C6 C 0.5570(4) 0.01081(14) 0.80007(11) 0.0550(6) Uani 1 1 d .
C3 C 0.8343(4) -0.00091(17) 0.90099(13) 0.0635(7) Uani 1 1 d .
N1 N 0.3459(4) 0.08231(12) 0.71664(10) 0.0564(6) Uani 1 1 d .
C5 C 0.5181(5) 0.04681(15) 0.86067(12) 0.0654(7) Uani 1 1 d .
H5 H 0.3968 0.0756 0.8677 0.078 Uiso 1 1 calc R
C13 C 0.2517(4) 0.16669(17) 0.62994(13) 0.0604(7) Uani 1 1 d .
C4 C 0.6557(5) 0.04085(17) 0.91098(13) 0.0676(8) Uani 1 1 d .
H4 H 0.6272 0.0653 0.9518 0.081 Uiso 1 1 calc R
C20 C 0.0053(4) 0.22588(15) 0.85536(12) 0.0622(7) Uani 1 1 d .
H20 H -0.1252 0.2082 0.8655 0.075 Uiso 1 1 calc R
C21 C 0.0955(4) 0.29005(16) 0.89119(12) 0.0532(6) Uani 1 1 d .
C22 C 0.2877(4) 0.31652(16) 0.87456(13) 0.0611(7) Uani 1 1 d .
H22 H 0.3489 0.3611 0.8980 0.073 Uiso 1 1 calc R
C18 C 0.3033(4) 0.21112(14) 0.78824(11) 0.0479(6) Uani 1 1 d .
C17 C 0.4221(4) 0.16930(13) 0.73356(11) 0.0531(6) Uani 1 1 d .
H17 H 0.5644 0.1655 0.7463 0.064 Uiso 1 1 calc R
O1 O 0.3376(4) -0.06288(12) 0.72813(11) 0.1026(8) Uani 1 1 d .
C2 C 0.8784(4) -0.03640(17) 0.84065(15) 0.0712(8) Uani 1 1 d .
H2 H 1.0012 -0.0641 0.8338 0.085 Uiso 1 1 calc R
C19 C 0.1086(4) 0.18735(17) 0.80399(13) 0.0632(7) Uani 1 1 d .
H19 H 0.0453 0.1444 0.7794 0.076 Uiso 1 1 calc R
C7 C 0.4047(4) 0.00705(17) 0.74606(13) 0.0637(7) Uani 1 1 d .
C23 C 0.3892(4) 0.27743(15) 0.82359(12) 0.0566(7) Uani 1 1 d .
H23 H 0.5183 0.2962 0.8128 0.068 Uiso 1 1 calc R
C1 C 0.7406(4) -0.03080(17) 0.79064(14) 0.0671(8) Uani 1 1 d .
H1 H 0.7701 -0.0551 0.7498 0.081 Uiso 1 1 calc R
C14 C 0.4028(4) 0.22008(16) 0.66745(12) 0.0612(7) Uani 1 1 d .
H14 H 0.3474 0.2779 0.6759 0.073 Uiso 1 1 calc R
C11 C 0.0199(6) 0.1249(2) 0.54614(15) 0.0889(9) Uani 1 1 d .
H11 H -0.0491 0.1368 0.5073 0.107 Uiso 1 1 calc R
C8 C 0.2239(4) 0.08731(17) 0.65960(12) 0.0595(7) Uani 1 1 d .
C10 C -0.0075(5) 0.0466(2) 0.57701(14) 0.0823(9) Uani 1 1 d .
H10 H -0.0970 0.0066 0.5592 0.099 Uiso 1 1 calc R
C9 C 0.0946(5) 0.02635(19) 0.63347(14) 0.0714(8) Uani 1 1 d .
H9 H 0.0774 -0.0272 0.6537 0.086 Uiso 1 1 calc R
C12 C 0.1489(5) 0.1859(2) 0.57241(14) 0.0792(9) Uani 1 1 d .
H12 H 0.1665 0.2392 0.5518 0.095 Uiso 1 1 calc R
C24 C -0.1836(5) 0.3059(3) 0.96325(17) 0.1072(12) Uani 1 1 d .
H24A H -0.1878 0.2446 0.9709 0.161 Uiso 1 1 calc R
H24B H -0.2762 0.3206 0.9286 0.161 Uiso 1 1 calc R
H24C H -0.2208 0.3360 1.0029 0.161 Uiso 1 1 calc R
C15 C 0.5987(5) 0.22774(19) 0.63206(13) 0.0702(8) Uani 1 1 d .
H15 H 0.6654 0.1767 0.6212 0.084 Uiso 1 1 calc R
C16 C 0.6828(6) 0.2995(2) 0.61532(16) 0.0996(12) Uani 1 1 d .
H16A H 0.6206 0.3519 0.6253 0.119 Uiso 1 1 calc R
H16B H 0.8057 0.2990 0.5932 0.119 Uiso 1 1 calc R

loop_
_atom_site_aniso_label
_atom_site_aniso_U_11
_atom_site_aniso_U_22
_atom_site_aniso_U_33
_atom_site_aniso_U_23
_atom_site_aniso_U_13
_atom_site_aniso_U_12
Br1 0.0807(2) 0.1187(3) 0.0891(2) -0.00229(18) -0.01361(17) 0.0084(2)
O2 0.0727(14) 0.0792(12) 0.0611(11) -0.0183(8) 0.0085(10) 0.0010(12)
C6 0.0647(16) 0.0407(13) 0.0595(15) 0.0020(11) 0.0075(13) 0.0007(13)
C3 0.0650(17) 0.0586(17) 0.0669(17) 0.0070(14) 0.0036(13) 0.0010(16)
N1 0.0728(15) 0.0415(12) 0.0549(13) -0.0003(10) -0.0015(12) 0.0051(11)
C5 0.0726(19) 0.0610(15) 0.0627(17) 0.0052(12) 0.0067(16) 0.0224(16)
C13 0.0653(19) 0.0636(18) 0.0525(16) 0.0019(13) 0.0068(14) 0.0084(15)
C4 0.081(2) 0.0599(18) 0.0623(18) 0.0054(13) 0.0103(16) 0.0101(16)
C20 0.0550(17) 0.0615(15) 0.0702(16) -0.0095(13) 0.0111(15) -0.0085(16)
C21 0.0561(17) 0.0526(15) 0.0509(15) -0.0028(13) 0.0002(12) 0.0068(13)
C22 0.069(2) 0.0559(17) 0.0589(17) -0.0102(13) 0.0011(14) -0.0131(15)
C18 0.0513(15) 0.0427(14) 0.0496(14) 0.0013(11) -0.0013(12) -0.0024(12)
C17 0.0610(17) 0.0441(14) 0.0544(15) 0.0000(11) 0.0032(12) 0.0023(12)
O1 0.133(2) 0.0463(12) 0.1288(19) -0.0099(11) -0.0503(16) 0.0049(13)
C2 0.0581(17) 0.0703(18) 0.085(2) -0.0037(16) 0.0093(17) 0.0061(14)
C19 0.0649(19) 0.0576(17) 0.0672(17) -0.0127(13) 0.0006(14) -0.0106(14)
C7 0.0730(17) 0.0504(17) 0.0678(17) -0.0057(14) 0.0060(13) 0.0101(15)
C23 0.0562(16) 0.0517(15) 0.0620(16) -0.0016(13) 0.0039(13) -0.0081(13)
C1 0.075(2) 0.0637(18) 0.0622(17) -0.0058(14) 0.0110(16) 0.0063(15)
C14 0.0766(19) 0.0474(15) 0.0595(16) 0.0053(12) 0.0131(14) 0.0078(14)
C11 0.090(2) 0.115(3) 0.0619(18) -0.0017(19) -0.0108(19) 0.016(2)
C8 0.0654(18) 0.0595(17) 0.0535(16) -0.0082(14) 0.0064(15) 0.0087(15)
C10 0.083(2) 0.095(2) 0.0689(19) -0.0167(17) -0.0097(18) 0.001(2)
C9 0.084(2) 0.0660(17) 0.0641(18) -0.0109(14) 0.0038(16) 0.0023(16)
C12 0.090(2) 0.088(2) 0.0600(19) 0.0112(16) 0.0093(18) 0.018(2)
C24 0.077(2) 0.152(3) 0.092(2) -0.038(2) 0.028(2) -0.002(2)
C15 0.084(2) 0.0578(18) 0.0685(18) 0.0072(14) 0.0214(16) 0.0003(16)
C16 0.103(3) 0.079(2) 0.117(3) -0.001(2) 0.037(2) -0.014(2)

loop_
_atom_type_symbol
_atom_type_description
_atom_type_scat_dispersion_real
_atom_type_scat_dispersion_imag
_atom_type_scat_source
C C 0.0033 0.0016 'International Tables Vol C Tables 4.2.6.8 and 6.1.1.4'
H H 0.0000 0.0000 'International Tables Vol C Tables 4.2.6.8 and 6.1.1.4'
N N 0.0061 0.0033 'International Tables Vol C Tables 4.2.6.8 and 6.1.1.4'
O O 0.0106 0.0060 'International Tables Vol C Tables 4.2.6.8 and 6.1.1.4'
Br Br -0.2901 2.4595 'International Tables Vol C Tables 4.2.6.8 and 6.1.1.4'

loop_
_geom_angle_atom_site_label_1
_geom_angle_atom_site_label_2
_geom_angle_atom_site_label_3
_geom_angle
C21 O2 C24 117.9(2)
C5 C6 C1 118.4(2)
C5 C6 C7 123.1(2)
C1 C6 C7 118.3(2)
C4 C3 C2 120.4(3)
C4 C3 Br1 120.0(2)
C2 C3 Br1 119.6(2)
C7 N1 C8 124.6(2)
C7 N1 C17 125.2(2)
C8 N1 C17 109.67(19)
C4 C5 C6 120.9(3)
C4 C5 H5 119.5
C6 C5 H5 119.5
C8 C13 C12 119.6(3)
C8 C13 C14 110.9(2)
C12 C13 C14 129.6(3)
C5 C4 C3 119.9(2)
C5 C4 H4 120.0
C3 C4 H4 120.0
C21 C20 C19 119.8(2)
C21 C20 H20 120.1
C19 C20 H20 120.1
O2 C21 C22 115.8(2)
O2 C21 C20 124.9(2)
C22 C21 C20 119.3(2)
C23 C22 C21 120.4(2)
C23 C22 H22 119.8
C21 C22 H22 119.8
C23 C18 C19 117.7(2)
C23 C18 C17 119.2(2)
C19 C18 C17 123.1(2)
N1 C17 C18 112.5(2)
N1 C17 C14 103.28(19)
C18 C17 C14 112.02(19)
N1 C17 H17 109.6
C18 C17 H17 109.6
C14 C17 H17 109.6
C1 C2 C3 119.6(3)
C1 C2 H2 120.2
C3 C2 H2 120.2
C18 C19 C20 121.6(2)
C18 C19 H19 119.2
C20 C19 H19 119.2
O1 C7 N1 121.2(3)
O1 C7 C6 119.9(2)
N1 C7 C6 118.8(2)
C18 C23 C22 121.2(2)
C18 C23 H23 119.4
C22 C23 H23 119.4
C2 C1 C6 120.8(2)
C2 C1 H1 119.6
C6 C1 H1 119.6
C13 C14 C15 112.4(2)
C13 C14 C17 102.4(2)
C15 C14 C17 112.5(2)
C13 C14 H14 109.8
C15 C14 H14 109.8
C17 C14 H14 109.8
C10 C11 C12 120.5(3)
C10 C11 H11 119.8
C12 C11 H11 119.8
C13 C8 C9 121.5(3)
C13 C8 N1 109.2(2)
C9 C8 N1 129.3(3)
C9 C10 C11 121.2(3)
C9 C10 H10 119.4
C11 C10 H10 119.4
C10 C9 C8 118.3(3)
C10 C9 H9 120.9
C8 C9 H9 120.9
C11 C12 C13 118.9(3)
C11 C12 H12 120.5
C13 C12 H12 120.5
O2 C24 H24A 109.5
O2 C24 H24B 109.5
H24A C24 H24B 109.5
O2 C24 H24C 109.5
H24A C24 H24C 109.5
H24B C24 H24C 109.5
C16 C15 C14 125.0(3)
C16 C15 H15 117.5
C14 C15 H15 117.5
C15 C16 H16A 120.0
C15 C16 H16B 120.0
H16A C16 H16B 120.0

loop_
_geom_bond_atom_site_label_1
_geom_bond_atom_site_label_2
_geom_bond_distance
Br1 C3 1.891(3)
O2 C21 1.369(3)
O2 C24 1.398(4)
C6 C5 1.374(3)
C6 C1 1.389(3)
C6 C7 1.491(4)
C3 C4 1.363(4)
C3 C2 1.373(4)
N1 C7 1.363(3)
N1 C8 1.414(3)
N1 C17 1.476(3)
C5 C4 1.372(4)
C5 H5 0.9300
C13 C8 1.378(3)
C13 C12 1.384(4)
C13 C14 1.504(4)
C4 H4 0.9300
C20 C21 1.367(3)
C20 C19 1.382(3)
C20 H20 0.9300
C21 C22 1.380(4)
C22 C23 1.373(3)
C22 H22 0.9300
C18 C23 1.374(3)
C18 C19 1.379(4)
C18 C17 1.506(3)
C17 C14 1.559(3)
C17 H17 0.9800
O1 C7 1.223(3)
C2 C1 1.368(4)
C2 H2 0.9300
C19 H19 0.9300
C23 H23 0.9300
C1 H1 0.9300
C14 C15 1.489(4)
C14 H14 0.9800
C11 C10 1.374(4)
C11 C12 1.380(4)
C11 H11 0.9300
C8 C9 1.379(4)
C10 C9 1.367(4)
C10 H10 0.9300
C9 H9 0.9300
C12 H12 0.9300
C24 H24A 0.9600
C24 H24B 0.9600
C24 H24C 0.9600
C15 C16 1.286(4)
C15 H15 0.9300
C16 H16A 0.9300
C16 H16B 0.9300

loop_
_geom_torsion_atom_site_label_1
_geom_torsion_atom_site_label_2
_geom_torsion_atom_site_label_3
_geom_torsion_atom_site_label_4
_geom_torsion
C1 C6 C5 C4 -0.9(4)
C7 C6 C5 C4 173.2(2)
C6 C5 C4 C3 0.3(4)
C2 C3 C4 C5 0.6(4)
Br1 C3 C4 C5 -178.92(19)
C24 O2 C21 C22 179.5(3)
C24 O2 C21 C20 -2.3(4)
C19 C20 C21 O2 -176.9(2)
C19 C20 C21 C22 1.2(4)
O2 C21 C22 C23 176.8(2)
C20 C21 C22 C23 -1.6(4)
C7 N1 C17 C18 -87.9(3)
C8 N1 C17 C18 100.0(2)
C7 N1 C17 C14 151.1(2)
C8 N1 C17 C14 -21.0(3)
C23 C18 C17 N1 159.4(2)
C19 C18 C17 N1 -22.0(3)
C23 C18 C17 C14 -84.7(3)
C19 C18 C17 C14 93.8(3)
C4 C3 C2 C1 -1.0(4)
Br1 C3 C2 C1 178.6(2)
C23 C18 C19 C20 -2.8(4)
C17 C18 C19 C20 178.7(2)
C21 C20 C19 C18 1.0(4)
C8 N1 C7 O1 -7.3(4)
C17 N1 C7 O1 -178.3(3)
C8 N1 C7 C6 171.3(2)
C17 N1 C7 C6 0.4(4)
C5 C6 C7 O1 -112.9(3)
C1 C6 C7 O1 61.2(3)
C5 C6 C7 N1 68.4(3)
C1 C6 C7 N1 -117.5(3)
C19 C18 C23 C22 2.5(4)
C17 C18 C23 C22 -178.9(2)
C21 C22 C23 C18 -0.3(4)
C3 C2 C1 C6 0.4(4)
C5 C6 C1 C2 0.5(4)
C7 C6 C1 C2 -173.9(2)
C8 C13 C14 C15 107.7(3)
C12 C13 C14 C15 -70.6(4)
C8 C13 C14 C17 -13.3(3)
C12 C13 C14 C17 168.4(3)
N1 C17 C14 C13 19.9(3)
C18 C17 C14 C13 -101.4(2)
N1 C17 C14 C15 -101.0(3)
C18 C17 C14 C15 137.7(2)
C12 C13 C8 C9 -0.3(4)
C14 C13 C8 C9 -178.9(2)
C12 C13 C8 N1 179.2(2)
C14 C13 C8 N1 0.7(3)
C7 N1 C8 C13 -158.7(2)
C17 N1 C8 C13 13.4(3)
C7 N1 C8 C9 20.8(4)
C17 N1 C8 C9 -167.1(3)
C12 C11 C10 C9 -1.3(5)
C11 C10 C9 C8 1.1(4)
C13 C8 C9 C10 -0.3(4)
N1 C8 C9 C10 -179.8(3)
C10 C11 C12 C13 0.6(5)
C8 C13 C12 C11 0.2(4)
C14 C13 C12 C11 178.4(3)
C13 C14 C15 C16 122.7(3)
C17 C14 C15 C16 -122.4(3)
